data_7236538
loop_
_publ_author_name
'Guntlin, Christoph P.'
'Z\"und, Tanja'
'Kravchyk, Kostiantyn V.'
'W\"orle, Michael'
'Bodnarchuk, Maryna I.'
'Kovalenko, Maksym V.'

_publ_section_title
;
 Nanocrystalline FeF3 and MF2 (M = Fe, Co, and Mn) from metal
 trifluoroacetates and their Li(Na)-ion storage properties
;
_journal_issue 16
_journal_name_full 'Journal of Materials Chemistry A'
_journal_page_first 7383
_journal_paper_doi 10.1039/C7TA00862G
_journal_volume 5
_journal_year 2017
_chemical_formula_moiety 'C16 H4 F24 Mn2 O16'
_chemical_formula_sum 'C16 H4 F24 Mn2 O16'
_chemical_formula_weight 1018.07
_space_group_crystal_system triclinic
_space_group_IT_number 2
_space_group_name_Hall '-P 1'
_space_group_name_H-M_alt 'P -1'
_atom_sites_solution_hydrogens difmap
_atom_sites_solution_primary dual
_audit_creation_date 2015-05-19
_audit_creation_method
;
Olex2 1.2
(compiled 2015.01.26 svn.r3150 for OlexSys, GUI svn.r4998)
;
_audit_update_record
;
2016-10-07 deposited with the CCDC.
2017-03-16 downloaded from the CCDC.
;
_cell_angle_alpha 105.172(2)
_cell_angle_beta 111.289(2)
_cell_angle_gamma 107.081(2)
_cell_formula_units_Z 2
_cell_length_a 10.3229(17)
_cell_length_b 13.518(2)
_cell_length_c 13.940(2)
_cell_measurement_reflns_used 5640
_cell_measurement_temperature 100(2)
_cell_measurement_theta_max 28.448
_cell_measurement_theta_min 2.235
_cell_volume 1577.4(4)
_computing_cell_refinement 'SAINT v8.34A (Bruker, 2013)'
_computing_data_collection 'SMART v5.630 (Bruker, 2003)'
_computing_data_reduction 'SAINT v8.34A (Bruker, 2013)'
_computing_molecular_graphics 'Olex2 (Dolomanov et al., 2009)'
_computing_publication_material 'Olex2 (Dolomanov et al., 2009)'
_computing_structure_refinement 'XL (Sheldrick, 2008)'
_computing_structure_solution 'XS (Sheldrick, 2008)'
_diffrn_ambient_temperature 100
_diffrn_detector 'Bruker Apex I'
_diffrn_detector_area_resol_mean 7.9
_diffrn_detector_type 'CCD area detector'
_diffrn_measured_fraction_theta_full 0.992
_diffrn_measured_fraction_theta_max 0.976
_diffrn_measurement_device 'fixed chi three-circle diffractometer'
_diffrn_measurement_device_type 'Bruker SMART CCD'
_diffrn_measurement_method '\w scans'
_diffrn_radiation_monochromator Parallel,graphite
_diffrn_radiation_probe x-ray
_diffrn_radiation_type MoK\a
_diffrn_radiation_wavelength 0.71073
_diffrn_reflns_av_R_equivalents 0.0289
_diffrn_reflns_av_unetI/netI 0.0456
_diffrn_reflns_Laue_measured_fraction_full 0.992
_diffrn_reflns_Laue_measured_fraction_max 0.976
_diffrn_reflns_limit_h_max 13
_diffrn_reflns_limit_h_min -13
_diffrn_reflns_limit_k_max 18
_diffrn_reflns_limit_k_min -18
_diffrn_reflns_limit_l_max 18
_diffrn_reflns_limit_l_min -18
_diffrn_reflns_number 16256
_diffrn_reflns_point_group_measured_fraction_full 0.992
_diffrn_reflns_point_group_measured_fraction_max 0.976
_diffrn_reflns_theta_full 25.242
_diffrn_reflns_theta_max 28.479
_diffrn_reflns_theta_min 1.722
_diffrn_source 'sealed X-ray tube'
_diffrn_source_current 35.0
_diffrn_source_power 1.575
_diffrn_source_target Mo
_diffrn_source_voltage 45.0
_diffrn_standards_number 0
_exptl_absorpt_coefficient_mu 1.012
_exptl_absorpt_correction_T_max 0.8621
_exptl_absorpt_correction_T_min 0.6929
_exptl_absorpt_correction_type multi-scan
_exptl_absorpt_process_details
;
SADABS-2014/4 (Bruker,2014/4) was used for absorption correction.
wR2(int) was 0.0816 before and 0.0399 after correction.
The Ratio of minimum to maximum transmission is 0.8037.
The \l/2 correction factor is 0.00150.
;
_exptl_crystal_colour colourless
_exptl_crystal_colour_primary colourless
_exptl_crystal_density_diffrn 2.143
_exptl_crystal_description plate
_exptl_crystal_F_000 988
_exptl_crystal_recrystallization_method 'from trifluoroacetic acid'
_exptl_crystal_size_max 0.426
_exptl_crystal_size_mid 0.215
_exptl_crystal_size_min 0.133
_refine_diff_density_max 0.915
_refine_diff_density_min -0.392
_refine_diff_density_rms 0.097
_refine_ls_extinction_method none
_refine_ls_goodness_of_fit_ref 1.028
_refine_ls_hydrogen_treatment refall
_refine_ls_matrix_type full
_refine_ls_number_parameters 631
_refine_ls_number_reflns 7786
_refine_ls_number_restraints 171
_refine_ls_restrained_S_all 1.069
_refine_ls_R_factor_all 0.0708
_refine_ls_R_factor_gt 0.0473
_refine_ls_shift/su_max 0.001
_refine_ls_shift/su_mean 0.000
_refine_ls_structure_factor_coef Fsqd
_refine_ls_weighting_details 'w=1/[\s^2^(Fo^2^)+(0.0589P)^2^+1.8305P] where P=(Fo^2^+2Fc^2^)/3'
_refine_ls_weighting_scheme calc
_refine_ls_wR_factor_gt 0.1126
_refine_ls_wR_factor_ref 0.1262
_reflns_Friedel_coverage 0.000
_reflns_number_gt 5807
_reflns_number_total 7786
_reflns_threshold_expression 'I > 2\s(I)'
_cod_data_source_file c7ta00862g2.cif
_cod_data_source_block gunt18o05_new3
_cod_original_cell_volume 1577.4(5)
_cod_database_code 7236538
_shelx_space_group_comment
;
The symmetry employed for this shelxl refinement is uniquely defined
by the following loop, which should always be used as a source of
symmetry information in preference to the above space-group names.
They are only intended as comments.
;
_olex2_refinement_description
;
1. Uiso/Uaniso restraints and constraints
Uanis(O15) = Uanis(O15A)
Uanis(O7) = Uanis(O7A)
2. Rigid body (RIGU) restrains
 C3, C4, F4, F5, F6, F4A, F5A, F6A
 with sigma for 1-2 distances of 0.002 and sigma for 1-3 distances of 0.002
 C13, C14, F19, F20, F21, F19A, F20A, F21A
 with sigma for 1-2 distances of 0.002 and sigma for 1-3 distances of 0.002
 C9, C10, F13, F14, F15, F13A, F14A, F15A
 with sigma for 1-2 distances of 0.002 and sigma for 1-3 distances of 0.002
3. Others
 Sof(F4A)=Sof(F5A)=Sof(F6A)=1-FVAR(1)
 Sof(F4)=Sof(F5)=Sof(F6)=FVAR(1)
 Sof(F13A)=Sof(F14A)=Sof(F15A)=1-FVAR(2)
 Sof(F13)=Sof(F14)=Sof(F15)=FVAR(2)
 Sof(F19A)=Sof(F20A)=Sof(F21A)=1-FVAR(3)
 Sof(F19)=Sof(F20)=Sof(F21)=FVAR(3)
 Sof(O15A)=1-FVAR(4)
 Sof(O15)=FVAR(4)
 Sof(O7)=1-FVAR(5)
 Sof(O7A)=FVAR(5)
;
_shelx_shelxl_version_number 2014/7
_olex2_exptl_crystal_mounting_method tip-mounted
_olex2_submission_special_instructions 'No special instructions were received'

loop_
_space_group_symop_operation_xyz
'x, y, z'
'-x, -y, -z'

loop_
_atom_site_label
_atom_site_type_symbol
_atom_site_fract_x
_atom_site_fract_y
_atom_site_fract_z
_atom_site_U_iso_or_equiv
_atom_site_adp_type
_atom_site_occupancy
_atom_site_site_symmetry_order
_atom_site_calc_flag
_atom_site_refinement_flags_adp
_atom_site_refinement_flags_occupancy
_atom_site_disorder_assembly
_atom_site_disorder_group
Mn1 Mn 1.01132(5) 0.61949(3) 0.66138(4) 0.01826(11) Uani 1 1 d . . . .
Mn2 Mn 0.84286(5) 0.88104(3) 0.54816(3) 0.01736(11) Uani 1 1 d . . . .
F1 F 1.4342(3) 0.6741(2) 1.05219(17) 0.0458(6) Uani 1 1 d . . . .
F2 F 1.3770(3) 0.52796(17) 0.91264(19) 0.0499(6) Uani 1 1 d . . . .
F3 F 1.5696(2) 0.6836(2) 0.9672(2) 0.0480(6) Uani 1 1 d . . . .
F7 F 0.6233(2) 0.25105(17) 0.5155(2) 0.0431(5) Uani 1 1 d . . . .
F8 F 0.6293(3) 0.1924(2) 0.36172(18) 0.0581(7) Uani 1 1 d . . . .
F9 F 0.7812(3) 0.18235(17) 0.5057(2) 0.0497(6) Uani 1 1 d . . . .
F10 F 0.6062(3) 0.4550(2) 0.3038(2) 0.0588(7) Uani 1 1 d . . . .
F11 F 0.5472(3) 0.42600(16) 0.42795(18) 0.0451(6) Uani 1 1 d . . . .
F12 F 0.4414(2) 0.50485(17) 0.3319(2) 0.0521(7) Uani 1 1 d . . . .
F16 F 0.6691(3) 0.9505(2) 0.8760(2) 0.0566(7) Uani 1 1 d . . . .
F17 F 0.6405(3) 0.78464(19) 0.78857(18) 0.0514(6) Uani 1 1 d . . . .
F18 F 0.8559(3) 0.9039(2) 0.92987(18) 0.0498(6) Uani 1 1 d . . . .
F22 F 1.2173(3) 1.05250(19) 0.8770(2) 0.0568(7) Uani 1 1 d . . . .
F23 F 1.3955(2) 1.00016(17) 0.8846(2) 0.0528(7) Uani 1 1 d . . . .
F24 F 1.3011(3) 1.05971(18) 0.7604(2) 0.0494(6) Uani 1 1 d . . . .
O1 O 1.3840(3) 0.7825(2) 0.9065(2) 0.0501(8) Uani 1 1 d . . . .
H1 H 1.325(6) 0.800(4) 0.869(4) 0.071(17) Uiso 1 1 d . . . .
O2 O 1.2003(2) 0.60572(16) 0.79432(17) 0.0226(4) Uani 1 1 d . . . .
O3 O 0.9295(2) 0.62959(17) 0.78859(18) 0.0258(5) Uani 1 1 d . . . .
O4 O 0.8541(3) 0.45515(19) 0.7847(2) 0.0310(5) Uani 1 1 d . . . .
H4 H 0.866(6) 0.439(5) 0.728(5) 0.081(18) Uiso 1 1 d . . . .
O5 O 0.8884(2) 0.43658(16) 0.60421(17) 0.0209(4) Uani 1 1 d . . . .
O6 O 0.8753(3) 0.3771(2) 0.4353(2) 0.0409(6) Uani 1 1 d . . . .
O8 O 0.6913(2) 0.69935(16) 0.45248(17) 0.0203(4) Uani 1 1 d . . . .
O9 O 0.4786(3) 0.72483(18) 0.30297(19) 0.0279(5) Uani 1 1 d . . . .
H9 H 0.543(6) 0.711(4) 0.345(5) 0.072(17) Uiso 1 1 d . . . .
O10 O 0.6369(2) 0.89866(17) 0.44366(18) 0.0233(4) Uani 1 1 d . . . .
O11 O 0.7609(3) 0.86727(18) 0.67386(18) 0.0306(5) Uani 1 1 d . . . .
O12 O 0.8750(3) 1.04242(18) 0.81148(19) 0.0268(5) Uani 1 1 d . . . .
H12 H 0.914(4) 1.059(3) 0.771(3) 0.038(11) Uiso 1 1 d . . . .
O13 O 0.9492(2) 1.06227(16) 0.65394(17) 0.0204(4) Uani 1 1 d . . . .
O14 O 1.0897(3) 1.12409(19) 0.5761(2) 0.0348(6) Uani 1 1 d . . . .
O16 O 1.1582(2) 0.80067(16) 0.76196(17) 0.0251(5) Uani 1 1 d . . . .
C1 C 1.3233(4) 0.6743(2) 0.8739(3) 0.0240(6) Uani 1 1 d . . . .
C2 C 1.4282(4) 0.6384(3) 0.9524(3) 0.0285(7) Uani 1 1 d . . . .
C3 C 0.8897(3) 0.5624(2) 0.8257(3) 0.0229(6) Uani 1 1 d U . . .
C4 C 0.8828(5) 0.6036(3) 0.9359(3) 0.0356(7) Uani 1 1 d U . . .
C5 C 0.8396(3) 0.3643(2) 0.5068(2) 0.0205(6) Uani 1 1 d . . . .
C6 C 0.7165(4) 0.2453(2) 0.4726(3) 0.0241(6) Uani 1 1 d . . . .
C7 C 0.7048(3) 0.6159(2) 0.4698(2) 0.0198(6) Uani 1 1 d . . . .
C8 C 0.5719(3) 0.4986(2) 0.3820(3) 0.0234(6) Uani 1 1 d . . . .
C9 C 0.5218(3) 0.8320(2) 0.3566(3) 0.0218(6) Uani 1 1 d U . . .
C10 C 0.4004(4) 0.8692(3) 0.2957(3) 0.0266(6) Uani 1 1 d U . . .
C11 C 0.7933(3) 0.9338(3) 0.7649(2) 0.0224(6) Uani 1 1 d . . . .
C12 C 0.7378(4) 0.8926(3) 0.8418(3) 0.0298(7) Uani 1 1 d . . . .
C13 C 1.0469(3) 1.1364(2) 0.6471(2) 0.0197(5) Uani 1 1 d U . . .
C14 C 1.1250(4) 1.2577(2) 0.7386(3) 0.0261(6) Uani 1 1 d U . . .
C15 C 1.1432(3) 0.8785(2) 0.7346(2) 0.0186(5) Uani 1 1 d . . . .
C16 C 1.2688(4) 0.9997(2) 0.8159(3) 0.0260(6) Uani 1 1 d . . . .
F4 F 0.7605(11) 0.5298(5) 0.9299(7) 0.073(2) Uani 0.642(16) 1 d U P A 1
F5 F 1.0058(10) 0.6181(9) 1.0185(5) 0.071(2) Uani 0.642(16) 1 d U P A 1
F6 F 0.8718(11) 0.7014(5) 0.9568(7) 0.0546(17) Uani 0.642(16) 1 d U P A 1
F13 F 0.2681(4) 0.8149(4) 0.2927(4) 0.0361(9) Uani 0.832(11) 1 d U P B 1
F14 F 0.4452(5) 0.9781(3) 0.3445(5) 0.0558(13) Uani 0.832(11) 1 d U P B 1
F15 F 0.3704(5) 0.8425(5) 0.1881(3) 0.0433(11) Uani 0.832(11) 1 d U P B 1
F19 F 1.1049(9) 1.2571(5) 0.8301(5) 0.0433(16) Uani 0.625(19) 1 d U P C 1
F20 F 1.2786(7) 1.2983(8) 0.7763(7) 0.0333(14) Uani 0.625(19) 1 d U P C 1
F21 F 1.0762(9) 1.3255(5) 0.7064(6) 0.0439(18) Uani 0.625(19) 1 d U P C 1
O7A O 0.822(4) 0.619(3) 0.536(3) 0.028(3) Uani 0.34(7) 1 d . P D 1
O15 O 1.0439(7) 0.8688(4) 0.6450(7) 0.0251(13) Uani 0.77(3) 1 d . P E 1
F4A F 0.837(2) 0.5246(8) 0.9692(10) 0.061(3) Uani 0.358(16) 1 d U P A 2
F5A F 1.0290(12) 0.6668(12) 1.0207(9) 0.056(3) Uani 0.358(16) 1 d U P A 2
F6A F 0.8110(19) 0.6625(15) 0.9321(12) 0.063(3) Uani 0.358(16) 1 d U P A 2
F13A F 0.267(2) 0.8007(17) 0.2540(18) 0.034(3) Uani 0.168(11) 1 d U P B 2
F14A F 0.423(2) 0.9671(14) 0.3802(14) 0.032(3) Uani 0.168(11) 1 d U P B 2
F15A F 0.432(2) 0.905(2) 0.2294(18) 0.044(3) Uani 0.168(11) 1 d U P B 2
F19A F 1.0552(15) 1.2747(7) 0.7959(12) 0.046(2) Uani 0.375(19) 1 d U P C 2
F20A F 1.2675(13) 1.2935(13) 0.8011(11) 0.032(2) Uani 0.375(19) 1 d U P C 2
F21A F 1.1107(12) 1.3291(7) 0.6802(9) 0.0308(18) Uani 0.375(19) 1 d U P C 2
O7 O 0.803(2) 0.6135(14) 0.5508(18) 0.028(3) Uani 0.66(7) 1 d . P D 2
O15A O 1.021(2) 0.8716(14) 0.6712(18) 0.0251(13) Uani 0.23(3) 1 d . P E 2

loop_
_atom_site_aniso_label
_atom_site_aniso_U_11
_atom_site_aniso_U_22
_atom_site_aniso_U_33
_atom_site_aniso_U_23
_atom_site_aniso_U_13
_atom_site_aniso_U_12
Mn1 0.0195(2) 0.0141(2) 0.0177(2) 0.00870(17) 0.00600(17) 0.00471(16)
Mn2 0.0201(2) 0.0138(2) 0.0175(2) 0.00831(16) 0.00780(17) 0.00616(16)
F1 0.0601(14) 0.0588(14) 0.0270(10) 0.0234(10) 0.0171(10) 0.0356(12)
F2 0.0563(14) 0.0226(10) 0.0442(13) 0.0124(9) -0.0023(11) 0.0185(10)
F3 0.0292(11) 0.0619(15) 0.0567(14) 0.0352(12) 0.0148(10) 0.0224(11)
F7 0.0410(12) 0.0334(11) 0.0640(15) 0.0235(11) 0.0356(11) 0.0109(9)
F8 0.0551(14) 0.0444(13) 0.0275(11) 0.0087(10) 0.0061(10) -0.0146(11)
F9 0.0396(12) 0.0216(10) 0.0802(17) 0.0258(11) 0.0177(12) 0.0129(9)
F10 0.0622(16) 0.0395(13) 0.0495(14) -0.0075(11) 0.0338(13) 0.0043(11)
F11 0.0514(13) 0.0209(10) 0.0448(12) 0.0188(9) 0.0119(10) 0.0022(9)
F12 0.0249(10) 0.0250(10) 0.0675(16) 0.0141(11) -0.0069(10) 0.0035(8)
F16 0.0819(18) 0.0663(16) 0.0708(17) 0.0447(14) 0.0637(16) 0.0443(15)
F17 0.0591(15) 0.0369(12) 0.0369(12) 0.0145(10) 0.0237(11) -0.0060(10)
F18 0.0457(13) 0.0604(15) 0.0348(12) 0.0331(11) 0.0102(10) 0.0120(11)
F22 0.0789(18) 0.0367(13) 0.0434(13) 0.0010(10) 0.0263(13) 0.0281(13)
F23 0.0358(12) 0.0224(10) 0.0528(14) 0.0131(10) -0.0153(10) 0.0021(9)
F24 0.0436(12) 0.0337(11) 0.0556(14) 0.0314(11) 0.0129(11) 0.0001(9)
O1 0.0415(15) 0.0166(12) 0.0496(17) 0.0136(11) -0.0126(13) 0.0032(11)
O2 0.0208(10) 0.0181(10) 0.0227(10) 0.0087(8) 0.0042(8) 0.0081(8)
O3 0.0293(11) 0.0223(10) 0.0290(11) 0.0115(9) 0.0169(10) 0.0107(9)
O4 0.0436(14) 0.0217(11) 0.0297(12) 0.0126(10) 0.0218(11) 0.0096(10)
O5 0.0243(10) 0.0134(9) 0.0223(10) 0.0089(8) 0.0085(8) 0.0066(8)
O6 0.0523(16) 0.0276(12) 0.0362(13) 0.0096(11) 0.0300(13) 0.0007(11)
O8 0.0224(10) 0.0142(9) 0.0223(10) 0.0102(8) 0.0072(8) 0.0073(8)
O9 0.0270(12) 0.0203(11) 0.0284(12) 0.0087(9) 0.0051(10) 0.0118(9)
O10 0.0223(10) 0.0195(10) 0.0281(11) 0.0136(9) 0.0092(9) 0.0092(8)
O11 0.0424(13) 0.0227(11) 0.0260(11) 0.0112(9) 0.0189(10) 0.0090(10)
O12 0.0318(12) 0.0234(11) 0.0262(11) 0.0111(9) 0.0174(10) 0.0080(9)
O13 0.0250(10) 0.0145(9) 0.0246(10) 0.0101(8) 0.0133(9) 0.0086(8)
O14 0.0483(14) 0.0217(11) 0.0365(13) 0.0088(10) 0.0305(12) 0.0076(10)
O16 0.0289(11) 0.0132(9) 0.0247(11) 0.0091(8) 0.0056(9) 0.0066(8)
C1 0.0276(15) 0.0202(14) 0.0221(14) 0.0100(12) 0.0080(12) 0.0114(12)
C2 0.0286(16) 0.0242(15) 0.0252(16) 0.0102(13) 0.0058(13) 0.0110(13)
C3 0.0201(13) 0.0232(14) 0.0242(13) 0.0101(11) 0.0104(11) 0.0080(11)
C4 0.0517(18) 0.0375(16) 0.0298(14) 0.0172(13) 0.0272(13) 0.0218(14)
C5 0.0235(14) 0.0161(13) 0.0241(14) 0.0115(11) 0.0114(12) 0.0085(11)
C6 0.0273(15) 0.0174(13) 0.0235(14) 0.0083(12) 0.0122(13) 0.0046(12)
C7 0.0191(13) 0.0171(13) 0.0229(14) 0.0109(11) 0.0085(12) 0.0069(11)
C8 0.0247(15) 0.0146(13) 0.0273(15) 0.0093(12) 0.0090(13) 0.0075(11)
C9 0.0226(13) 0.0218(14) 0.0288(15) 0.0174(12) 0.0141(12) 0.0108(11)
C10 0.0262(13) 0.0248(13) 0.0346(15) 0.0202(12) 0.0117(12) 0.0145(11)
C11 0.0229(14) 0.0244(14) 0.0224(14) 0.0138(12) 0.0100(12) 0.0108(12)
C12 0.0360(18) 0.0314(17) 0.0227(15) 0.0144(13) 0.0160(14) 0.0101(14)
C13 0.0246(13) 0.0156(12) 0.0226(13) 0.0098(10) 0.0120(11) 0.0108(10)
C14 0.0267(13) 0.0169(12) 0.0288(14) 0.0055(11) 0.0109(11) 0.0086(10)
C15 0.0207(13) 0.0156(13) 0.0192(13) 0.0070(11) 0.0096(11) 0.0076(11)
C16 0.0284(16) 0.0140(13) 0.0269(15) 0.0091(12) 0.0057(13) 0.0071(12)
F4 0.091(4) 0.063(3) 0.068(4) 0.018(2) 0.065(3) 0.010(3)
F5 0.097(4) 0.093(5) 0.0300(19) 0.022(3) 0.023(2) 0.061(4)
F6 0.095(5) 0.042(2) 0.057(3) 0.024(2) 0.055(3) 0.040(3)
F13 0.0282(12) 0.0488(18) 0.050(2) 0.0338(18) 0.0225(14) 0.0230(12)
F14 0.0461(19) 0.0213(12) 0.068(3) 0.0166(14) -0.0034(17) 0.0154(12)
F15 0.046(2) 0.066(3) 0.0395(16) 0.0374(18) 0.0209(15) 0.038(2)
F19 0.055(3) 0.030(2) 0.031(2) 0.0003(16) 0.025(2) 0.0076(19)
F20 0.0245(16) 0.033(2) 0.030(3) 0.009(2) 0.0098(16) 0.0049(14)
F21 0.048(3) 0.0182(17) 0.044(3) 0.0057(17) 0.002(2) 0.019(2)
O7A 0.024(4) 0.0236(18) 0.030(4) 0.020(2) 0.004(3) 0.007(2)
O15 0.0204(18) 0.0231(12) 0.027(3) 0.0131(15) 0.0063(15) 0.0077(12)
F4A 0.096(7) 0.054(4) 0.051(5) 0.028(3) 0.053(5) 0.027(4)
F5A 0.060(3) 0.061(5) 0.029(3) 0.012(3) 0.019(2) 0.013(3)
F6A 0.086(6) 0.079(6) 0.051(5) 0.027(5) 0.042(5) 0.057(6)
F13A 0.028(3) 0.030(4) 0.045(6) 0.020(4) 0.012(3) 0.017(3)
F14A 0.041(6) 0.030(4) 0.035(4) 0.023(3) 0.014(4) 0.026(4)
F15A 0.055(7) 0.049(7) 0.047(5) 0.035(5) 0.028(5) 0.029(6)
F19A 0.055(4) 0.025(3) 0.052(4) 0.001(3) 0.036(4) 0.010(3)
F20A 0.030(3) 0.023(3) 0.030(4) 0.008(3) 0.007(2) 0.008(2)
F21A 0.037(4) 0.019(2) 0.039(3) 0.013(2) 0.016(3) 0.015(2)
O7 0.024(4) 0.0236(18) 0.030(4) 0.020(2) 0.004(3) 0.007(2)
O15A 0.0204(18) 0.0231(12) 0.027(3) 0.0131(15) 0.0063(15) 0.0077(12)

loop_
_atom_type_symbol
_atom_type_description
_atom_type_scat_dispersion_real
_atom_type_scat_dispersion_imag
_atom_type_scat_source
C C 0.0033 0.0016 'International Tables Vol C Tables 4.2.6.8 and 6.1.1.4'
H H 0.0000 0.0000 'International Tables Vol C Tables 4.2.6.8 and 6.1.1.4'
F F 0.0171 0.0103 'International Tables Vol C Tables 4.2.6.8 and 6.1.1.4'
Mn Mn 0.3368 0.7283 'International Tables Vol C Tables 4.2.6.8 and 6.1.1.4'
O O 0.0106 0.0060 'International Tables Vol C Tables 4.2.6.8 and 6.1.1.4'

loop_
_geom_angle_atom_site_label_1
_geom_angle_atom_site_label_2
_geom_angle_atom_site_label_3
_geom_angle
_geom_angle_site_symmetry_1
_geom_angle_site_symmetry_3
O3 Mn1 O2 80.48(8) . .
O5 Mn1 O2 84.91(7) . .
O5 Mn1 O3 83.97(8) . .
O6 Mn1 O2 91.31(10) 2_766 .
O6 Mn1 O3 170.48(10) 2_766 .
O6 Mn1 O5 100.19(9) 2_766 .
O6 Mn1 O16 88.38(9) 2_766 .
O6 Mn1 O7A 91.1(8) 2_766 .
O6 Mn1 O7 100.4(9) 2_766 .
O16 Mn1 O2 82.40(8) . .
O16 Mn1 O3 85.79(8) . .
O16 Mn1 O5 164.85(8) . .
O7A Mn1 O2 175.0(8) . .
O7A Mn1 O3 97.5(8) . .
O7A Mn1 O5 90.3(9) . .
O7A Mn1 O16 102.1(9) . .
O7 Mn1 O2 166.9(8) . .
O7 Mn1 O3 88.3(8) . .
O7 Mn1 O5 87.3(5) . .
O7 Mn1 O16 103.6(4) . .
O8 Mn2 O10 83.50(8) . .
O8 Mn2 O11 85.36(8) . .
O10 Mn2 O11 91.50(8) . .
O13 Mn2 O8 165.97(8) . .
O13 Mn2 O10 88.63(8) . .
O13 Mn2 O11 83.25(8) . .
O14 Mn2 O8 89.02(8) 2_776 .
O14 Mn2 O10 89.42(9) 2_776 .
O14 Mn2 O11 174.16(8) 2_776 .
O14 Mn2 O13 102.54(8) 2_776 .
O14 Mn2 O15 88.6(3) 2_776 .
O15 Mn2 O8 97.96(13) . .
O15 Mn2 O10 177.5(3) . .
O15 Mn2 O11 90.6(3) . .
O15 Mn2 O13 90.34(15) . .
O15A Mn2 O8 98.4(5) . .
O15A Mn2 O10 168.1(7) . .
O15A Mn2 O11 77.0(7) . .
O15A Mn2 O13 87.0(5) . .
O15A Mn2 O14 102.4(7) . 2_776
C1 O2 Mn1 133.55(19) . .
C3 O3 Mn1 131.4(2) . .
C5 O5 Mn1 124.66(18) . .
C5 O6 Mn1 161.1(3) . 2_766
C7 O8 Mn2 130.68(18) . .
C9 O10 Mn2 131.40(19) . .
C11 O11 Mn2 133.3(2) . .
C13 O13 Mn2 124.67(18) . .
C13 O14 Mn2 173.2(2) . 2_776
C15 O16 Mn1 126.25(19) . .
O1 C1 C2 110.9(3) . .
O2 C1 O1 127.6(3) . .
O2 C1 C2 121.5(3) . .
F1 C2 F3 108.0(3) . .
F1 C2 C1 109.6(3) . .
F2 C2 F1 107.9(3) . .
F2 C2 F3 109.0(3) . .
F2 C2 C1 111.5(3) . .
F3 C2 C1 110.7(3) . .
O3 C3 O4 127.5(3) . .
O3 C3 C4 119.4(3) . .
O4 C3 C4 113.1(3) . .
F4 C4 C3 110.6(4) . .
F4 C4 F6 106.8(5) . .
F5 C4 C3 109.6(4) . .
F5 C4 F4 110.0(5) . .
F5 C4 F6 108.4(5) . .
F6 C4 C3 111.3(4) . .
F4A C4 C3 115.0(5) . .
F4A C4 F5A 100.0(7) . .
F5A C4 C3 107.8(6) . .
F6A C4 C3 110.2(7) . .
F6A C4 F4A 113.6(8) . .
F6A C4 F5A 109.4(8) . .
O5 C5 C6 116.0(2) . .
O6 C5 O5 127.9(3) . .
O6 C5 C6 116.1(3) . .
F7 C6 F8 106.6(3) . .
F7 C6 C5 111.9(2) . .
F8 C6 C5 111.0(2) . .
F9 C6 F7 108.7(3) . .
F9 C6 F8 107.6(3) . .
F9 C6 C5 110.8(3) . .
O8 C7 C8 115.6(2) . .
O7A C7 O8 125.0(15) . .
O7A C7 C8 118.0(16) . .
O7 C7 O8 129.5(8) . .
O7 C7 C8 114.7(8) . .
F10 C8 F11 107.3(3) . .
F10 C8 C7 109.7(2) . .
F11 C8 C7 112.0(2) . .
F12 C8 F10 108.1(3) . .
F12 C8 F11 107.2(3) . .
F12 C8 C7 112.3(2) . .
O9 C9 C10 110.7(3) . .
O10 C9 O9 128.3(3) . .
O10 C9 C10 120.9(3) . .
F13 C10 C9 110.4(3) . .
F13 C10 F15 106.4(3) . .
F14 C10 C9 111.9(3) . .
F14 C10 F13 108.8(4) . .
F14 C10 F15 108.1(3) . .
F15 C10 C9 110.9(3) . .
F13A C10 C9 115.2(10) . .
F13A C10 F14A 107.0(12) . .
F13A C10 F15A 114.2(12) . .
F14A C10 C9 105.4(7) . .
F15A C10 C9 110.1(8) . .
F15A C10 F14A 103.8(10) . .
O11 C11 O12 127.9(3) . .
O11 C11 C12 120.6(3) . .
O12 C11 C12 111.6(3) . .
F16 C12 F17 108.3(3) . .
F16 C12 F18 109.5(3) . .
F16 C12 C11 111.1(3) . .
F17 C12 F18 107.4(3) . .
F17 C12 C11 110.9(3) . .
F18 C12 C11 109.6(3) . .
O13 C13 C14 117.3(3) . .
O14 C13 O13 127.6(3) . .
O14 C13 C14 115.0(3) . .
F19 C14 C13 110.4(3) . .
F20 C14 C13 108.5(5) . .
F20 C14 F19 105.8(4) . .
F21 C14 C13 114.2(4) . .
F21 C14 F19 107.7(4) . .
F21 C14 F20 109.9(6) . .
F19A C14 C13 113.8(5) . .
F19A C14 F21A 103.7(6) . .
F20A C14 C13 114.4(7) . .
F20A C14 F19A 112.0(7) . .
F20A C14 F21A 105.9(8) . .
F21A C14 C13 106.0(5) . .
O16 C15 C16 116.7(3) . .
O15 C15 O16 127.1(3) . .
O15 C15 C16 115.9(3) . .
O15A C15 O16 123.6(9) . .
O15A C15 C16 115.7(9) . .
F22 C16 C15 109.3(3) . .
F23 C16 F22 108.5(3) . .
F23 C16 F24 109.0(3) . .
F23 C16 C15 112.2(2) . .
F24 C16 F22 106.4(3) . .
F24 C16 C15 111.3(3) . .
C7 O7A Mn1 173(2) . .
C15 O15 Mn2 153.0(8) . .
C7 O7 Mn1 162(2) . .
C15 O15A Mn2 166.0(17) . .

loop_
_geom_bond_atom_site_label_1
_geom_bond_atom_site_label_2
_geom_bond_distance
_geom_bond_site_symmetry_2
Mn1 O2 2.246(2) .
Mn1 O3 2.215(2) .
Mn1 O5 2.1795(19) .
Mn1 O6 2.082(2) 2_766
Mn1 O16 2.177(2) .
Mn1 O7A 2.09(3) .
Mn1 O7 2.102(16) .
Mn2 O8 2.184(2) .
Mn2 O10 2.220(2) .
Mn2 O11 2.231(2) .
Mn2 O13 2.176(2) .
Mn2 O14 2.082(2) 2_776
Mn2 O15 2.107(5) .
Mn2 O15A 2.072(17) .
F1 C2 1.319(4) .
F2 C2 1.306(4) .
F3 C2 1.319(4) .
F7 C6 1.314(4) .
F8 C6 1.321(4) .
F9 C6 1.304(4) .
F10 C8 1.314(4) .
F11 C8 1.320(3) .
F12 C8 1.313(4) .
F16 C12 1.311(4) .
F17 C12 1.312(4) .
F18 C12 1.312(4) .
F22 C16 1.324(4) .
F23 C16 1.308(4) .
F24 C16 1.314(4) .
O1 C1 1.283(4) .
O2 C1 1.204(4) .
O3 C3 1.201(3) .
O4 C3 1.290(4) .
O5 C5 1.254(3) .
O6 Mn1 2.082(2) 2_766
O6 C5 1.216(4) .
O8 C7 1.249(3) .
O9 C9 1.292(4) .
O10 C9 1.203(4) .
O11 C11 1.203(4) .
O12 C11 1.290(4) .
O13 C13 1.248(3) .
O14 Mn2 2.081(2) 2_776
O14 C13 1.214(4) .
O16 C15 1.241(3) .
C1 C2 1.528(4) .
C3 C4 1.527(4) .
C4 F4 1.318(6) .
C4 F5 1.285(7) .
C4 F6 1.326(6) .
C4 F4A 1.303(9) .
C4 F5A 1.351(11) .
C4 F6A 1.235(12) .
C5 C6 1.544(4) .
C7 C8 1.543(4) .
C7 O7A 1.21(3) .
C7 O7 1.232(17) .
C9 C10 1.538(4) .
C10 F13 1.327(4) .
C10 F14 1.301(4) .
C10 F15 1.338(4) .
C10 F13A 1.216(19) .
C10 F14A 1.416(16) .
C10 F15A 1.251(14) .
C11 C12 1.537(4) .
C13 C14 1.533(4) .
C14 F19 1.365(6) .
C14 F20 1.351(7) .
C14 F21 1.272(6) .
C14 F19A 1.276(8) .
C14 F20A 1.260(12) .
C14 F21A 1.423(9) .
C15 C16 1.537(4) .
C15 O15 1.238(6) .
C15 O15A 1.210(18) .
